data_4514068
loop_
_publ_author_name
'Li, Jun-Ming'
'Wang, Yong-Heng'
'Yu, Yang'
'Wu, Rui-Bo'
'Weng, Jiang'
'Lu, Gui'

_publ_section_title
;
 Copper-Catalyzed Remote C--H Functionalizations of Naphthylamides through
 a Coordinating Activation Strategy and Single-Electron-Transfer (SET)
 Mechanism
;
_journal_name_full 'ACS Catalysis'
_journal_page_first 2661
_journal_paper_doi 10.1021/acscatal.6b03671
_journal_year 2017
_chemical_formula_moiety 'C23 H18 N2 O3 S'
_chemical_formula_sum 'C23 H18 N2 O3 S'
_chemical_formula_weight 402.48
_space_group_crystal_system triclinic
_space_group_IT_number 2
_space_group_name_Hall '-P 1'
_space_group_name_H-M_alt 'P -1'
_symmetry_Int_Tables_number 2
_symmetry_space_group_name_Hall '-P 1'
_symmetry_space_group_name_H-M 'P -1'
_atom_sites_solution_primary direct
_audit_creation_date 2016-12-27
_audit_creation_method
;
Olex2 1.2
(compiled 2016.11.30 svn.r3356 for OlexSys, GUI svn.r5269)
;
_cell_angle_alpha 104.796(4)
_cell_angle_beta 102.654(4)
_cell_angle_gamma 103.208(4)
_cell_formula_units_Z 2
_cell_length_a 8.1462(3)
_cell_length_b 9.4252(4)
_cell_length_c 13.2617(6)
_cell_measurement_reflns_used 5802
_cell_measurement_temperature 103(2)
_cell_measurement_theta_max 72.4840
_cell_measurement_theta_min 3.5890
_cell_volume 915.85(8)
_computing_cell_refinement 'CrysAlisPro 1.171.38.41 (Rigaku OD, 2015)'
_computing_data_collection 'CrysAlisPro 1.171.38.41 (Rigaku OD, 2015)'
_computing_data_reduction 'CrysAlisPro 1.171.38.41 (Rigaku OD, 2015)'
_computing_molecular_graphics 'Olex2 (Dolomanov et al., 2009)'
_computing_publication_material 'Olex2 (Dolomanov et al., 2009)'
_computing_structure_refinement 'olex2.refine (Bourhis et al., 2015)'
_computing_structure_solution 'SIR2008 (Burla et al., 2007)'
_diffrn_ambient_temperature 103(2)
_diffrn_detector 'CCD plate'
_diffrn_detector_area_resol_mean 8.2417
_diffrn_detector_type Onyx
_diffrn_measured_fraction_theta_full 0.9921
_diffrn_measured_fraction_theta_max 0.9575
_diffrn_measurement_details
;
List of Runs (angles in degrees, time in seconds):

  # Type    Start    End  Width  t~exp~   \w     \q     \k     \f   Frames
--------------------------------------------------------------------------
  1  \w     15.00 115.00   1.00    1.00    --   43.90  77.00 120.00  100
  2  \w     74.00 172.00   1.00    1.50    --  100.00 125.00  60.00   98
  3  \w     98.00 149.00   1.00    1.50    --  100.00  34.00 167.00   51
  4  \w     66.00 106.00   1.00    1.50    --  100.00 -94.00 120.00   40
  5  \w     35.00 123.00   1.00    1.50    --  100.00 -61.00  30.00   88
  6  \w     81.00 119.00   1.00    1.50    --  100.00-125.00 -60.00   38
  7  \w     86.00 113.00   1.00    1.50    --  100.00 -45.00 -90.00   27
  8  \w     78.00 140.00   1.00    1.50    --  100.00  45.00 -90.00   62
  9  \w    102.00 160.00   1.00    1.50    --  100.00  77.00-180.00   58
 10  \w     42.00  68.00   1.00    1.50    --  100.00 -45.00 -90.00   26
 11  \w     18.00 109.00   1.00    1.50    --  100.00 -94.00   0.00   91
 12  \w     31.00 118.00   1.00    1.50    --  100.00 -61.00 150.00   87
 13  \w      4.00  95.00   1.00    1.00    --   43.90-125.00  30.00   91
 14  \w    -51.00 -21.00   1.00    1.50    --  -90.00 125.00  90.00   30
 15  \w   -161.00 -83.00   1.00    1.50    --  -90.00 -77.00  90.00   78
 16  \w   -107.00 -82.00   1.00    1.00    --  -43.90 -99.00   0.00   25
 17  \w   -113.00 -82.00   1.00    1.00    --  -43.90 -99.00 -60.00   31
 18  \w   -117.00 -92.00   1.00    1.00    --  -43.90 -99.00 -30.00   25
 19  \w   -123.00 -79.00   1.00    1.00    --  -43.90 -99.00  90.00   44
;
_diffrn_measurement_device 'four-circle diffractometer'
_diffrn_measurement_device_type 'Xcalibur, Onyx, Nova'
_diffrn_measurement_method '\w scans'
_diffrn_orient_matrix_type 'CrysAlisPro convention (1999,Acta A55,543-557)'
_diffrn_orient_matrix_UB_11 -0.1913312000
_diffrn_orient_matrix_UB_12 -0.0067270000
_diffrn_orient_matrix_UB_13 -0.0016119000
_diffrn_orient_matrix_UB_21 -0.0588988000
_diffrn_orient_matrix_UB_22 -0.1758179000
_diffrn_orient_matrix_UB_23 -0.0548316000
_diffrn_orient_matrix_UB_31 0.0353144000
_diffrn_orient_matrix_UB_32 -0.0219422000
_diffrn_orient_matrix_UB_33 0.1131389000
_diffrn_radiation_monochromator mirror
_diffrn_radiation_probe x-ray
_diffrn_radiation_type 'Cu K\a'
_diffrn_radiation_wavelength 1.54184
_diffrn_reflns_av_R_equivalents 0.0215
_diffrn_reflns_av_unetI/netI 0.0224
_diffrn_reflns_limit_h_max 9
_diffrn_reflns_limit_h_min -10
_diffrn_reflns_limit_k_max 11
_diffrn_reflns_limit_k_min -11
_diffrn_reflns_limit_l_max 16
_diffrn_reflns_limit_l_min -11
_diffrn_reflns_number 6976
_diffrn_reflns_theta_full 67.0646
_diffrn_reflns_theta_max 67.06
_diffrn_reflns_theta_min 3.61
_diffrn_source 'micro-focus sealed X-ray tube'
_diffrn_source_type 'Nova (Cu) X-ray Source'
_exptl_absorpt_coefficient_mu 1.814
_exptl_absorpt_correction_T_max 1.00000
_exptl_absorpt_correction_T_min 0.16890
_exptl_absorpt_correction_type multi-scan
_exptl_absorpt_process_details
;
CrysAlisPro 1.171.38.41 (Rigaku Oxford Diffraction, 2015)
Empirical absorption correction using spherical harmonics,
 implemented in SCALE3 ABSPACK scaling algorithm.
;
_exptl_crystal_colour colorless
_exptl_crystal_density_diffrn 1.4594
_exptl_crystal_description block
_exptl_crystal_F_000 421.9386
_exptl_crystal_size_max 0.6
_exptl_crystal_size_mid 0.2
_exptl_crystal_size_min 0.2
_refine_diff_density_max 0.2931
_refine_diff_density_min -0.4233
_refine_diff_density_rms 0.0487
_refine_ls_d_res_high 0.8371
_refine_ls_d_res_low 12.2524
_refine_ls_goodness_of_fit_ref 1.0605
_refine_ls_hydrogen_treatment mixed
_refine_ls_matrix_type full
_refine_ls_number_constraints 4
_refine_ls_number_parameters 325
_refine_ls_number_reflns 3250
_refine_ls_number_restraints 0
_refine_ls_restrained_S_all 1.0605
_refine_ls_R_factor_all 0.0335
_refine_ls_R_factor_gt 0.0323
_refine_ls_shift/su_max 0.0007
_refine_ls_shift/su_mean 0.0001
_refine_ls_structure_factor_coef Fsqd
_refine_ls_weighting_details 'w=1/[\s^2^(Fo^2^)+(0.0474P)^2^+0.4182P] where P=(Fo^2^+2Fc^2^)/3'
_refine_ls_weighting_scheme calc
_refine_ls_wR_factor_gt 0.0864
_refine_ls_wR_factor_ref 0.0874
_reflns_Friedel_coverage 0.0
_reflns_limit_h_max 9
_reflns_limit_h_min -9
_reflns_limit_k_max 10
_reflns_limit_k_min -11
_reflns_limit_l_max 15
_reflns_limit_l_min 0
_reflns_number_gt 3109
_reflns_number_total 3250
_reflns_threshold_expression I>=2u(I)
_cod_data_source_file cs6b03671_si_002.cif
_cod_data_source_block ljm_160323
_cod_original_cell_volume 915.85(7)
_cod_database_code 4514068
_reflns_odcompleteness_completeness 99.21
_reflns_odcompleteness_iscentric 1
_reflns_odcompleteness_theta 66.97
_olex2_refinement_description
;
1. Fixed Uiso
 At 1.2 times of:
  All C(H) groups
2.a Aromatic/amide H refined with riding coordinates:
 C20(H20), C16(H16)
;
_olex2_submission_special_instructions 'No special instructions were received'
_oxdiff_exptl_absorpt_empirical_details
;
Empirical correction (ABSPACK) includes:
- Absorption correction using spherical harmonics
- Frame scaling
;
_oxdiff_exptl_absorpt_empirical_full_max 5.107
_oxdiff_exptl_absorpt_empirical_full_min 0.479

loop_
_space_group_symop_id
_space_group_symop_operation_xyz
1 x,y,z
2 -x,-y,-z

loop_
_atom_site_label
_atom_site_type_symbol
_atom_site_fract_x
_atom_site_fract_y
_atom_site_fract_z
_atom_site_U_iso_or_equiv
_atom_site_adp_type
_atom_site_occupancy
_atom_site_refinement_flags_posn
S1 S 0.30666(4) 0.35024(4) 0.09882(3) 0.01544(12) Uani 1.000000 .
O0aa O 0.32564(13) 0.41109(12) 0.01122(8) 0.0194(2) Uani 1.000000 .
O1 O 0.13380(13) 0.25867(12) 0.09117(8) 0.0211(2) Uani 1.000000 .
O2 O 0.83828(15) 1.05851(12) 0.44198(9) 0.0271(3) Uani 1.000000 .
N2 N 0.66095(16) 0.89292(14) 0.50283(10) 0.0191(3) Uani 1.000000 .
C3 C 0.52602(19) 0.62615(17) 0.22046(12) 0.0173(3) Uani 1.000000 .
N4 N 0.77463(17) 1.09433(15) 0.70213(10) 0.0228(3) Uani 1.000000 .
C5 C 0.34374(18) 0.51178(16) 0.32014(11) 0.0165(3) Uani 1.000000 .
C6 C 0.39391(18) 0.50787(16) 0.22245(11) 0.0159(3) Uani 1.000000 .
C7 C 0.43366(18) 0.64521(16) 0.41440(11) 0.0169(3) Uani 1.000000 .
C8 C 0.45588(18) 0.24252(15) 0.11386(11) 0.0155(3) Uani 1.000000 .
C9 C 0.3818(2) 0.65326(18) 0.51063(12) 0.0200(3) Uani 1.000000 .
C10 C 0.57198(18) 0.76555(16) 0.40868(11) 0.0167(3) Uani 1.000000 .
C11 C 0.70474(19) 0.08727(16) 0.14971(11) 0.0178(3) Uani 1.000000 .
C12 C 0.84770(19) 1.13693(17) 0.62917(11) 0.0176(3) Uani 1.000000 .
C13 C 0.8393(2) 0.00320(18) 0.16888(13) 0.0222(3) Uani 1.000000 .
C14 C 1.0296(2) 1.37818(19) 0.75868(13) 0.0250(3) Uani 1.000000 .
C15 C 0.71611(19) 0.18341(17) 0.08534(12) 0.0192(3) Uani 1.000000 .
C16 C 0.9554(2) 1.33655(19) 0.83469(13) 0.0256(3) Uani 1.000000 .
C17 C 0.78407(19) 1.02618(17) 0.51438(12) 0.0186(3) Uani 1.000000 .
C18 C 0.8293(2) 1.1950(2) 0.80355(13) 0.0269(4) Uani 1.000000 .
C19 C 0.21010(19) 0.39286(17) 0.32873(12) 0.0193(3) Uani 1.000000 .
C20 C 0.9749(2) 1.27610(18) 0.65335(12) 0.0215(3) Uani 1.000000 .
H20 H 1.0226(2) 1.30056(18) 0.60011(12) 0.0258(4) Uiso 1.000000 R
C21 C 0.4405(2) 0.14628(17) 0.17792(12) 0.0202(3) Uani 1.000000 .
C22 C 0.61623(19) 0.75483(17) 0.31327(12) 0.0179(3) Uani 1.000000 .
C23 C 0.1659(2) 0.40429(18) 0.42400(13) 0.0220(3) Uani 1.000000 .
C24 C 0.59327(19) 0.26214(17) 0.06775(12) 0.0185(3) Uani 1.000000 .
C25 C 0.5658(2) 0.07068(17) 0.19572(12) 0.0217(3) Uani 1.000000 .
C26 C 0.2523(2) 0.53657(18) 0.51580(13) 0.0226(3) Uani 1.000000 .
H13a H 0.925(2) 0.025(2) 0.1300(15) 0.026(5) Uiso 1.000000 .
H13b H 0.901(3) 0.036(2) 0.2463(17) 0.028(5) Uiso 1.000000 .
H13c H 0.782(2) -0.110(2) 0.1465(15) 0.027(5) Uiso 1.000000 .
H19 H 0.150(2) 0.301(2) 0.2682(15) 0.023(4) Uiso 1.000000 .
H26 H 0.221(2) 0.547(2) 0.5851(16) 0.030(5) Uiso 1.000000 .
H9 H 0.435(2) 0.740(2) 0.5705(16) 0.027(5) Uiso 1.000000 .
H25 H 0.554(2) 0.005(2) 0.2399(16) 0.030(5) Uiso 1.000000 .
H2 H 0.637(3) 0.891(2) 0.5638(17) 0.030(5) Uiso 1.000000 .
H15 H 0.809(2) 0.197(2) 0.0526(14) 0.021(4) Uiso 1.000000 .
H22 H 0.713(2) 0.832(2) 0.3087(14) 0.019(4) Uiso 1.000000 .
H14 H 1.119(3) 1.479(2) 0.7802(16) 0.034(5) Uiso 1.000000 .
H23 H 0.080(2) 0.326(2) 0.4286(15) 0.025(5) Uiso 1.000000 .
H3 H 0.560(2) 0.622(2) 0.1575(15) 0.022(4) Uiso 1.000000 .
H21 H 0.346(2) 0.134(2) 0.2087(14) 0.020(4) Uiso 1.000000 .
H18 H 0.773(3) 1.160(2) 0.8546(17) 0.034(5) Uiso 1.000000 .
H24 H 0.606(2) 0.331(2) 0.0256(16) 0.030(5) Uiso 1.000000 .
H16 H 0.9895(2) 1.40275(19) 0.90600(13) 0.0307(4) Uiso 1.000000 R

loop_
_atom_site_aniso_label
_atom_site_aniso_U_11
_atom_site_aniso_U_22
_atom_site_aniso_U_33
_atom_site_aniso_U_12
_atom_site_aniso_U_13
_atom_site_aniso_U_23
S1 0.01444(19) 0.01672(19) 0.01398(19) 0.00287(14) 0.00401(13) 0.00473(14)
O0aa 0.0202(5) 0.0220(5) 0.0153(5) 0.0049(4) 0.0036(4) 0.0077(4)
O1 0.0162(5) 0.0238(5) 0.0199(5) 0.0016(4) 0.0050(4) 0.0055(4)
O2 0.0368(6) 0.0212(6) 0.0193(5) -0.0005(5) 0.0114(5) 0.0054(4)
N2 0.0219(6) 0.0177(6) 0.0158(6) 0.0022(5) 0.0070(5) 0.0045(5)
C3 0.0186(7) 0.0190(7) 0.0167(7) 0.0068(6) 0.0074(6) 0.0070(6)
N4 0.0255(7) 0.0236(7) 0.0188(6) 0.0056(5) 0.0079(5) 0.0062(5)
C5 0.0159(7) 0.0180(7) 0.0180(7) 0.0068(6) 0.0060(6) 0.0075(6)
C6 0.0157(7) 0.0164(7) 0.0155(7) 0.0062(5) 0.0038(5) 0.0044(5)
C7 0.0169(7) 0.0180(7) 0.0179(7) 0.0069(6) 0.0054(6) 0.0074(6)
C8 0.0170(7) 0.0135(6) 0.0133(6) 0.0032(5) 0.0038(5) 0.0018(5)
C9 0.0223(7) 0.0211(8) 0.0169(7) 0.0066(6) 0.0067(6) 0.0056(6)
C10 0.0175(7) 0.0159(7) 0.0175(7) 0.0069(6) 0.0043(6) 0.0056(6)
C11 0.0195(7) 0.0146(7) 0.0154(7) 0.0031(6) 0.0037(6) 0.0014(5)
C12 0.0177(7) 0.0191(7) 0.0165(7) 0.0070(6) 0.0043(6) 0.0061(6)
C13 0.0231(8) 0.0225(8) 0.0235(8) 0.0084(6) 0.0084(7) 0.0092(6)
C14 0.0199(7) 0.0211(8) 0.0270(8) 0.0043(6) 0.0015(6) 0.0022(6)
C15 0.0179(7) 0.0215(7) 0.0173(7) 0.0038(6) 0.0068(6) 0.0052(6)
C16 0.0251(8) 0.0279(8) 0.0180(7) 0.0105(7) 0.0000(6) 0.0009(6)
C17 0.0204(7) 0.0173(7) 0.0185(7) 0.0059(6) 0.0059(6) 0.0058(6)
C18 0.0306(9) 0.0311(9) 0.0187(8) 0.0085(7) 0.0091(7) 0.0070(7)
C19 0.0184(7) 0.0188(7) 0.0207(7) 0.0043(6) 0.0067(6) 0.0067(6)
C20 0.0199(7) 0.0220(8) 0.0215(7) 0.0046(6) 0.0060(6) 0.0069(6)
C21 0.0237(8) 0.0207(7) 0.0197(7) 0.0066(6) 0.0117(6) 0.0079(6)
C22 0.0182(7) 0.0162(7) 0.0201(7) 0.0043(6) 0.0070(6) 0.0072(6)
C23 0.0206(7) 0.0232(8) 0.0241(8) 0.0034(6) 0.0100(6) 0.0109(6)
C24 0.0189(7) 0.0190(7) 0.0161(7) 0.0020(6) 0.0047(6) 0.0068(6)
C25 0.0284(8) 0.0202(7) 0.0205(7) 0.0081(6) 0.0106(6) 0.0100(6)
C26 0.0248(8) 0.0266(8) 0.0199(7) 0.0072(6) 0.0110(6) 0.0098(6)

loop_
_atom_type_symbol
_atom_type_scat_dispersion_real
_atom_type_scat_dispersion_imag
_atom_type_scat_Cromer_Mann_a1
_atom_type_scat_Cromer_Mann_a2
_atom_type_scat_Cromer_Mann_a3
_atom_type_scat_Cromer_Mann_a4
_atom_type_scat_Cromer_Mann_b1
_atom_type_scat_Cromer_Mann_b2
_atom_type_scat_Cromer_Mann_b3
_atom_type_scat_Cromer_Mann_b4
_atom_type_scat_Cromer_Mann_c
_atom_type_scat_source
_atom_type_scat_dispersion_source
H 0.00000 0.00000 0.49300 0.32291 0.14019 0.04081 10.51090 26.12570 3.14236 57.79970 0.0030380000826 'International Tables Volume C Table 6.1.1.4 (pp. 500-502)' 'Henke, Gullikson and Davis, At. Data and Nucl. Data Tables, 1993, 54, 2'
C 0.01920 0.00962 2.31000 1.02000 1.58860 0.86500 20.84390 10.20750 0.56870 51.65120 0.215599998832 'International Tables Volume C Table 6.1.1.4 (pp. 500-502)' 'Henke, Gullikson and Davis, At. Data and Nucl. Data Tables, 1993, 54, 2'
S 0.33537 0.55136 6.90530 5.20340 1.43790 1.58630 1.46790 22.21510 0.25360 56.17200 0.866900026798 'International Tables Volume C Table 6.1.1.4 (pp. 500-502)' 'Henke, Gullikson and Davis, At. Data and Nucl. Data Tables, 1993, 54, 2'
O 0.05239 0.03377 3.04850 2.28680 1.54630 0.86700 13.27710 5.70110 0.32390 32.90890 0.250800013542 'International Tables Volume C Table 6.1.1.4 (pp. 500-502)' 'Henke, Gullikson and Davis, At. Data and Nucl. Data Tables, 1993, 54, 2'
N 0.03256 0.01839 12.21260 3.13220 2.01250 1.16630 0.00570 9.89330 28.99750 0.58260 -11.5290002823 'International Tables Volume C Table 6.1.1.4 (pp. 500-502)' 'Henke, Gullikson and Davis, At. Data and Nucl. Data Tables, 1993, 54, 2'

loop_
_geom_angle_atom_site_label_1
_geom_angle_atom_site_label_2
_geom_angle_atom_site_label_3
_geom_angle
O1 S1 O0aa 118.01(6)
C6 S1 O0aa 107.29(6)
C6 S1 O1 110.80(6)
C8 S1 O0aa 107.79(6)
C8 S1 O1 109.23(6)
C8 S1 C6 102.59(6)
C17 N2 C10 128.67(13)
H2 N2 C10 118.3(13)
H2 N2 C17 113.1(13)
C22 C3 C6 121.28(13)
H3 C3 C6 120.5(11)
H3 C3 C22 118.1(11)
C18 N4 C12 116.78(13)
C7 C5 C6 117.61(12)
C19 C5 C6 124.16(13)
C19 C5 C7 118.23(13)
C3 C6 S1 114.01(11)
C5 C6 S1 124.85(11)
C5 C6 C3 121.00(13)
C9 C7 C5 118.37(13)
C10 C7 C5 119.38(12)
C10 C7 C9 122.26(13)
C21 C8 S1 119.34(11)
C24 C8 S1 119.52(11)
C24 C8 C21 121.01(13)
C26 C9 C7 121.74(14)
H9 C9 C7 118.9(11)
H9 C9 C26 119.3(12)
C7 C10 N2 118.24(12)
C22 C10 N2 121.22(13)
C22 C10 C7 120.54(13)
C15 C11 C13 120.74(13)
C25 C11 C13 120.79(13)
C25 C11 C15 118.47(14)
C17 C12 N4 117.17(13)
C20 C12 N4 123.71(14)
C20 C12 C17 119.11(13)
H13a C13 C11 110.3(11)
H13b C13 C11 109.8(11)
H13b C13 H13a 108.7(15)
H13c C13 C11 111.5(11)
H13c C13 H13a 110.1(15)
H13c C13 H13b 106.3(16)
C20 C14 C16 118.58(15)
H14 C14 C16 119.4(12)
H14 C14 C20 122.0(12)
C24 C15 C11 121.14(13)
H15 C15 C11 120.3(11)
H15 C15 C24 118.5(11)
C18 C16 C14 119.09(15)
H16 C16 C14 120.45(9)
H16 C16 C18 120.45(9)
N2 C17 O2 125.85(13)
C12 C17 O2 121.42(13)
C12 C17 N2 112.72(12)
C16 C18 N4 123.33(15)
H18 C18 N4 114.4(12)
H18 C18 C16 122.3(12)
C23 C19 C5 121.50(14)
H19 C19 C5 120.2(11)
H19 C19 C23 118.2(11)
C14 C20 C12 118.51(14)
H20 C20 C12 120.75(9)
H20 C20 C14 120.75(9)
C25 C21 C8 118.94(14)
H21 C21 C8 119.9(10)
H21 C21 C25 121.2(10)
C10 C22 C3 120.17(14)
H22 C22 C3 118.0(10)
H22 C22 C10 121.8(10)
C26 C23 C19 120.13(14)
H23 C23 C19 120.6(12)
H23 C23 C26 119.2(12)
C15 C24 C8 119.10(13)
H24 C24 C8 120.8(11)
H24 C24 C15 120.0(11)
C21 C25 C11 121.34(14)
H25 C25 C11 120.2(11)
H25 C25 C21 118.4(11)
C23 C26 C9 120.01(14)
H26 C26 C9 118.8(11)
H26 C26 C23 121.2(11)

loop_
_geom_bond_atom_site_label_1
_geom_bond_atom_site_label_2
_geom_bond_distance
S1 O0aa 1.4427(10)
S1 O1 1.4406(10)
S1 C6 1.7785(14)
S1 C8 1.7633(14)
O2 C17 1.2179(18)
N2 C10 1.4021(19)
N2 C17 1.3659(19)
N2 H2 0.88(2)
C3 C6 1.371(2)
C3 C22 1.400(2)
C3 H3 0.930(19)
N4 C12 1.3392(19)
N4 C18 1.342(2)
C5 C6 1.4357(19)
C5 C7 1.434(2)
C5 C19 1.420(2)
C7 C9 1.419(2)
C7 C10 1.435(2)
C8 C21 1.396(2)
C8 C24 1.387(2)
C9 C26 1.367(2)
C9 H9 0.92(2)
C10 C22 1.376(2)
C11 C13 1.507(2)
C11 C15 1.396(2)
C11 C25 1.396(2)
C12 C17 1.507(2)
C12 C20 1.384(2)
C13 H13a 0.968(19)
C13 H13b 0.97(2)
C13 H13c 1.00(2)
C14 C16 1.377(2)
C14 C20 1.386(2)
C14 H14 0.98(2)
C15 C24 1.390(2)
C15 H15 0.955(18)
C16 C18 1.383(2)
C16 H16 0.9300
C18 H18 0.98(2)
C19 C23 1.373(2)
C19 H19 0.954(19)
C20 H20 0.9300
C21 C25 1.385(2)
C21 H21 0.947(18)
C22 H22 0.967(18)
C23 C26 1.407(2)
C23 H23 0.915(19)
C24 H24 0.96(2)
C25 H25 0.96(2)
C26 H26 0.99(2)
